data_1551872
loop_
_publ_author_name
'Mao, Zhu'
'Zhang, Yi'
'Yang, Zhan'
'Xu, Chao'
'Xie, Zongliang'
'Jiang, Long'
'Gu, Feng Long'
'Zhao, Juan'
'Aldred, Matthew Phillip'
'Chi, Zhenguo'

_publ_section_title
;
 Two-Photon-Excited Ultralong Organic Room Temperature Phosphorescence by
 Operating Dual-Channel Triplet Harvesting
;
_journal_name_full 'Chemical Science'
_journal_paper_doi 10.1039/C9SC02282A
_journal_year 2019
_chemical_compound_source hexane
_chemical_formula_moiety 'C25 H17 N O'
_chemical_formula_sum 'C25 H17 N O'
_chemical_formula_weight 347.39
_chemical_melting_point 427.15
_chemical_name_systematic o-Cz
_space_group_crystal_system monoclinic
_space_group_IT_number 14
_space_group_name_Hall '-P 2ybc'
_space_group_name_H-M_alt 'P 1 21/c 1'
_symmetry_space_group_name_Hall '-P 2ybc'
_symmetry_space_group_name_H-M 'P 1 21/c 1'
_atom_sites_solution_hydrogens geom
_atom_sites_solution_primary dual
_audit_creation_date 2017-09-12
_audit_creation_method
;
Olex2 1.2
(compiled 2016.09.09 svn.r3337 for OlexSys, GUI svn.r5227)
;
_audit_update_record
;
2018-12-15 deposited with the CCDC.    2019-06-20 downloaded from the CCDC.
;
_cell_angle_alpha 90
_cell_angle_beta 96.1930(10)
_cell_angle_gamma 90
_cell_formula_units_Z 4
_cell_length_a 11.5634(2)
_cell_length_b 15.7484(2)
_cell_length_c 10.0607(2)
_cell_measurement_reflns_used 7587
_cell_measurement_temperature 275(6)
_cell_measurement_theta_max 74.0200
_cell_measurement_theta_min 5.2340
_cell_volume 1821.41(5)
_computing_cell_refinement 'CrysAlisPro 1.171.38.43 (Rigaku OD, 2015)'
_computing_data_collection 'CrysAlisPro 1.171.38.43 (Rigaku OD, 2015)'
_computing_data_reduction 'CrysAlisPro 1.171.38.43 (Rigaku OD, 2015)'
_computing_molecular_graphics 'Olex2 (Dolomanov et al., 2009)'
_computing_publication_material 'Olex2 (Dolomanov et al., 2009)'
_computing_structure_refinement 'ShelXL (Sheldrick, 2015)'
_computing_structure_solution 'ShelXT (Sheldrick, 2015)'
_diffrn_ambient_environment air
_diffrn_ambient_temperature 275(6)
_diffrn_detector 'CCD plate'
_diffrn_detector_area_resol_mean 5.2913
_diffrn_detector_type AtlasS2
_diffrn_measured_fraction_theta_full 0.998
_diffrn_measured_fraction_theta_max 0.981
_diffrn_measurement_details
;
List of Runs (angles in degrees, time in seconds):

  # Type    Start    End  Width  t~exp~   \w     \q     \k     \f   Frames
#--------------------------------------------------------------------------
  1  \w    -34.00  82.00   1.00    1.78    --   41.89 -19.00 120.00  116
  2  \w     26.00  94.00   1.00    7.11    --  107.79 -94.00 120.00   68
  3  \w     77.00 109.00   1.00    7.11    --  107.79 -94.00 150.00   32
  4  \w     49.00 115.00   1.00    7.11    --  107.79 -45.00  90.00   66
  5  \w     73.00 107.00   1.00    7.11    --  107.79 -94.00  30.00   34
  6  \w     60.00 108.00   1.00    7.11    --  107.79 -94.00 -30.00   48
  7  \w     79.00 106.00   1.00    7.11    --  107.79 -94.00-120.00   27
  8  \w     35.00  62.00   1.00    7.11    --  107.79 -94.00-120.00   27
  9  \w     25.00  82.00   1.00    7.11    --  107.79 -94.00 -90.00   57
 10  \w     36.00 124.00   1.00    7.11    --  107.79 -45.00 -90.00   88
 11  \w     94.00 178.00   1.00    7.11    --  107.79  30.00-120.00   84
 12  \w    126.00 168.00   1.00    7.11    --  107.79  77.00  60.00   42
 13  \w    116.00 169.00   1.00    7.11    --  107.79 116.00 179.00   53
 14  \w      2.00  83.00   1.00    1.78    --   41.89 -99.00 150.00   81
 15  \w     24.00  73.00   1.00    1.78    --   41.89-125.00  90.00   49
 16  \w      3.00  29.00   1.00    1.78    --   41.89 -99.00  60.00   26
 17  \w     66.00 172.00   1.00    7.11    --  107.79  15.00-180.00  106
 18  \w   -118.00  -9.00   1.00    1.78    --  -41.89 -77.00 -60.00  109
;
_diffrn_measurement_device 'four-circle diffractometer'
_diffrn_measurement_device_type 'SuperNova, Dual, Cu at zero, AtlasS2'
_diffrn_measurement_method '\w scans'
_diffrn_orient_matrix_type 'CrysAlisPro convention (1999,Acta A55,543-557)'
_diffrn_orient_matrix_UB_11 -0.0879864000
_diffrn_orient_matrix_UB_12 -0.0595847000
_diffrn_orient_matrix_UB_13 0.0572813000
_diffrn_orient_matrix_UB_21 -0.0782379000
_diffrn_orient_matrix_UB_22 0.0766764000
_diffrn_orient_matrix_UB_23 0.0227498000
_diffrn_orient_matrix_UB_31 -0.0639842000
_diffrn_orient_matrix_UB_32 -0.0117880000
_diffrn_orient_matrix_UB_33 -0.1411571000
_diffrn_radiation_monochromator mirror
_diffrn_radiation_probe x-ray
_diffrn_radiation_type CuK\a
_diffrn_radiation_wavelength 1.54184
_diffrn_reflns_av_R_equivalents 0.0214
_diffrn_reflns_av_unetI/netI 0.0159
_diffrn_reflns_Laue_measured_fraction_full 0.998
_diffrn_reflns_Laue_measured_fraction_max 0.981
_diffrn_reflns_limit_h_max 11
_diffrn_reflns_limit_h_min -14
_diffrn_reflns_limit_k_max 17
_diffrn_reflns_limit_k_min -19
_diffrn_reflns_limit_l_max 10
_diffrn_reflns_limit_l_min -12
_diffrn_reflns_number 11841
_diffrn_reflns_point_group_measured_fraction_full 0.998
_diffrn_reflns_point_group_measured_fraction_max 0.981
_diffrn_reflns_theta_full 67.684
_diffrn_reflns_theta_max 74.172
_diffrn_reflns_theta_min 3.845
_diffrn_source 'micro-focus sealed X-ray tube'
_diffrn_source_type 'SuperNova (Cu) X-ray Source'
_exptl_absorpt_coefficient_mu 0.601
_exptl_absorpt_correction_T_max 1.00000
_exptl_absorpt_correction_T_min 0.90644
_exptl_absorpt_correction_type multi-scan
_exptl_absorpt_process_details
;
CrysAlisPro 1.171.38.43 (Rigaku Oxford Diffraction, 2015)
Empirical absorption correction using spherical harmonics,
 implemented in SCALE3 ABSPACK scaling algorithm.
;
_exptl_crystal_colour colourless
_exptl_crystal_colour_primary colourless
_exptl_crystal_density_diffrn 1.267
_exptl_crystal_description prism
_exptl_crystal_F_000 728
_exptl_crystal_recrystallization_method 'Re-crystallisation from solvent: DCM'
_exptl_crystal_size_max 0.4
_exptl_crystal_size_mid 0.2
_exptl_crystal_size_min 0.2
_refine_diff_density_max 0.153
_refine_diff_density_min -0.134
_refine_diff_density_rms 0.027
_refine_ls_extinction_coef 0.0032(5)
_refine_ls_extinction_expression Fc^*^=kFc[1+0.001xFc^2^\l^3^/sin(2\q)]^-1/4^
_refine_ls_extinction_method 'SHELXL-2014/7 (Sheldrick 2014'
_refine_ls_goodness_of_fit_ref 1.057
_refine_ls_hydrogen_treatment constr
_refine_ls_matrix_type full
_refine_ls_number_parameters 245
_refine_ls_number_reflns 3644
_refine_ls_number_restraints 0
_refine_ls_restrained_S_all 1.057
_refine_ls_R_factor_all 0.0417
_refine_ls_R_factor_gt 0.0390
_refine_ls_shift/su_max 0.000
_refine_ls_shift/su_mean 0.000
_refine_ls_structure_factor_coef Fsqd
_refine_ls_weighting_details 'w=1/[\s^2^(Fo^2^)+(0.0680P)^2^+0.1600P] where P=(Fo^2^+2Fc^2^)/3'
_refine_ls_weighting_scheme calc
_refine_ls_wR_factor_gt 0.1168
_refine_ls_wR_factor_ref 0.1203
_reflns_Friedel_coverage 0.000
_reflns_number_gt 3335
_reflns_number_total 3644
_reflns_threshold_expression 'I > 2\s(I)'
_cod_data_source_file c9sc02282a2.cif
_cod_data_source_block 17091202
_cod_database_code 1551872
_chemical_oxdiff_formula 'C H O N'
_chemical_oxdiff_usercomment 2CzCH
_shelx_space_group_comment
;
The symmetry employed for this shelxl refinement is uniquely defined
by the following loop, which should always be used as a source of
symmetry information in preference to the above space-group names.
They are only intended as comments.
;
_reflns_odcompleteness_completeness 99.85
_reflns_odcompleteness_iscentric 1
_reflns_odcompleteness_theta 66.97
_olex2_refinement_description
;
1. Fixed Uiso
 At 1.2 times of:
  All C(H) groups
2.a Aromatic/amide H refined with riding coordinates:
 C009(H009), C00B(H00B), C00D(H00D), C00E(H00E), C00F(H00F), C00G(H00G),
 C00H(H00H), C00I(H00I), C00J(H00J), C00K(H00K), C00L(H00L), C00M(H00M),
 C00N(H00N), C00O(H00O), C00P(H00P), C00Q(H00Q), C00R(H00R)
;
_shelx_shelxl_version_number 2014/7
_olex2_submission_special_instructions 'No special instructions were received'
_oxdiff_exptl_absorpt_empirical_details
;
Empirical correction (ABSPACK) includes:
- Absorption correction using spherical harmonics
- Frame scaling
;
_oxdiff_exptl_absorpt_empirical_full_max 1.528
_oxdiff_exptl_absorpt_empirical_full_min 0.722

loop_
_space_group_symop_operation_xyz
'x, y, z'
'-x, y+1/2, -z+1/2'
'-x, -y, -z'
'x, -y-1/2, z-1/2'

loop_
_atom_site_label
_atom_site_type_symbol
_atom_site_fract_x
_atom_site_fract_y
_atom_site_fract_z
_atom_site_U_iso_or_equiv
_atom_site_adp_type
_atom_site_occupancy
_atom_site_site_symmetry_order
_atom_site_calc_flag
_atom_site_refinement_flags_posn
N001 N 0.28585(8) 0.33845(6) 0.34530(9) 0.0497(2) Uani 1 1 d .
O002 O 0.35925(12) 0.46136(9) 0.02285(9) 0.0973(4) Uani 1 1 d .
C003 C 0.26587(9) 0.36510(7) 0.47307(11) 0.0496(3) Uani 1 1 d .
C004 C 0.39806(9) 0.32675(7) 0.30257(11) 0.0513(3) Uani 1 1 d .
C005 C 0.31333(10) 0.51380(7) 0.22922(11) 0.0555(3) Uani 1 1 d .
C006 C 0.18043(9) 0.34035(7) 0.26353(12) 0.0521(3) Uani 1 1 d .
C007 C 0.14723(10) 0.38512(8) 0.47226(12) 0.0562(3) Uani 1 1 d .
C008 C 0.09276(10) 0.36821(7) 0.33921(12) 0.0561(3) Uani 1 1 d .
C009 C 0.36239(11) 0.53091(7) 0.35798(12) 0.0572(3) Uani 1 1 d .
H009 H 0.4297 0.5026 0.3921 0.069 Uiso 1 1 calc R
C00A C 0.36798(12) 0.45252(9) 0.14332(11) 0.0628(3) Uani 1 1 d .
C00B C 0.34442(11) 0.37436(8) 0.58610(11) 0.0585(3) Uani 1 1 d .
H00B H 0.4225 0.3603 0.5853 0.070 Uiso 1 1 calc R
C00C C 0.43781(11) 0.38006(8) 0.20649(11) 0.0576(3) Uani 1 1 d .
C00D C 0.46757(11) 0.26084(8) 0.35691(13) 0.0616(3) Uani 1 1 d .
H00D H 0.4404 0.2250 0.4201 0.074 Uiso 1 1 calc R
C00E C 0.15775(12) 0.31813(9) 0.12994(14) 0.0664(3) Uani 1 1 d .
H00E H 0.2167 0.2998 0.0808 0.080 Uiso 1 1 calc R
C00F C 0.30237(14) 0.40523(10) 0.70007(12) 0.0726(4) Uani 1 1 d .
H00F H 0.3532 0.4125 0.7774 0.087 Uiso 1 1 calc R
C00G C -0.02134(11) 0.37346(10) 0.27804(16) 0.0729(4) Uani 1 1 d .
H00G H -0.0810 0.3914 0.3264 0.087 Uiso 1 1 calc R
C00H C 0.31269(13) 0.58949(9) 0.43631(15) 0.0714(4) Uani 1 1 d .
H00H H 0.3466 0.6008 0.5226 0.086 Uiso 1 1 calc R
C00I C 0.10811(13) 0.41629(10) 0.58919(14) 0.0748(4) Uani 1 1 d .
H00I H 0.0303 0.4306 0.5910 0.090 Uiso 1 1 calc R
C00J C 0.57719(12) 0.24836(10) 0.31722(17) 0.0763(4) Uani 1 1 d .
H00J H 0.6241 0.2047 0.3547 0.092 Uiso 1 1 calc R
C00K C 0.21230(13) 0.55681(10) 0.18049(16) 0.0748(4) Uani 1 1 d .
H00K H 0.1780 0.5463 0.0942 0.090 Uiso 1 1 calc R
C00L C 0.54796(13) 0.36524(10) 0.16617(15) 0.0756(4) Uani 1 1 d .
H00L H 0.5750 0.3994 0.1007 0.091 Uiso 1 1 calc R
C00M C 0.61677(13) 0.30047(11) 0.22253(17) 0.0822(5) Uani 1 1 d .
H00M H 0.6906 0.2920 0.1962 0.099 Uiso 1 1 calc R
C00N C 0.18547(16) 0.42567(11) 0.70142(14) 0.0831(4) Uani 1 1 d .
H00N H 0.1594 0.4460 0.7797 0.100 Uiso 1 1 calc R
C00O C 0.21323(14) 0.63108(9) 0.38671(19) 0.0831(4) Uani 1 1 d .
H00O H 0.1796 0.6705 0.4396 0.100 Uiso 1 1 calc R
C00P C 0.04383(14) 0.32430(11) 0.07290(16) 0.0807(4) Uani 1 1 d .
H00P H 0.0257 0.3096 -0.0165 0.097 Uiso 1 1 calc R
C00Q C -0.04413(13) 0.35190(11) 0.14613(18) 0.0835(4) Uani 1 1 d .
H00Q H -0.1198 0.3558 0.1048 0.100 Uiso 1 1 calc R
C00R C 0.16304(14) 0.61497(11) 0.2599(2) 0.0877(5) Uani 1 1 d .
H00R H 0.0954 0.6434 0.2271 0.105 Uiso 1 1 calc R

loop_
_atom_site_aniso_label
_atom_site_aniso_U_11
_atom_site_aniso_U_22
_atom_site_aniso_U_33
_atom_site_aniso_U_23
_atom_site_aniso_U_13
_atom_site_aniso_U_12
N001 0.0483(5) 0.0508(5) 0.0497(5) -0.0028(4) 0.0041(4) 0.0001(3)
O002 0.1297(10) 0.1177(9) 0.0446(5) 0.0080(5) 0.0099(5) -0.0077(8)
C003 0.0555(6) 0.0446(5) 0.0495(5) 0.0054(4) 0.0097(4) 0.0003(4)
C004 0.0508(5) 0.0529(6) 0.0500(5) -0.0121(4) 0.0051(4) -0.0005(4)
C005 0.0588(6) 0.0524(6) 0.0543(6) 0.0100(5) 0.0017(5) -0.0088(5)
C006 0.0525(6) 0.0428(5) 0.0597(6) 0.0014(4) -0.0002(5) -0.0024(4)
C007 0.0565(6) 0.0538(6) 0.0600(6) 0.0108(5) 0.0146(5) 0.0030(5)
C008 0.0512(6) 0.0494(6) 0.0676(7) 0.0098(5) 0.0067(5) -0.0011(4)
C009 0.0615(6) 0.0496(6) 0.0592(6) 0.0003(5) -0.0001(5) -0.0031(5)
C00A 0.0721(7) 0.0719(8) 0.0443(6) 0.0026(5) 0.0061(5) -0.0142(6)
C00B 0.0646(7) 0.0593(7) 0.0511(6) 0.0038(5) 0.0048(5) 0.0026(5)
C00C 0.0623(6) 0.0635(7) 0.0481(6) -0.0136(5) 0.0114(5) -0.0051(5)
C00D 0.0598(6) 0.0556(6) 0.0683(7) -0.0107(5) 0.0020(5) 0.0054(5)
C00E 0.0690(7) 0.0619(7) 0.0653(7) -0.0113(6) -0.0067(6) 0.0007(6)
C00F 0.0932(10) 0.0759(9) 0.0483(6) 0.0020(6) 0.0062(6) 0.0098(7)
C00G 0.0517(6) 0.0761(9) 0.0898(10) 0.0157(7) 0.0030(6) 0.0027(6)
C00H 0.0858(9) 0.0538(7) 0.0755(8) -0.0070(6) 0.0124(7) -0.0060(6)
C00I 0.0736(8) 0.0839(9) 0.0712(8) 0.0097(7) 0.0283(7) 0.0155(7)
C00J 0.0616(7) 0.0702(8) 0.0957(10) -0.0265(7) 0.0028(7) 0.0136(6)
C00K 0.0685(8) 0.0763(9) 0.0762(8) 0.0227(7) -0.0077(6) -0.0062(6)
C00L 0.0756(8) 0.0866(10) 0.0694(8) -0.0219(7) 0.0289(7) -0.0101(7)
C00M 0.0634(8) 0.0907(11) 0.0960(10) -0.0349(9) 0.0243(7) 0.0031(7)
C00N 0.1046(11) 0.0929(11) 0.0559(7) 0.0031(7) 0.0278(7) 0.0213(9)
C00O 0.0850(10) 0.0555(7) 0.1139(13) 0.0049(7) 0.0338(9) 0.0047(7)
C00P 0.0814(9) 0.0779(9) 0.0762(9) -0.0055(7) -0.0214(7) -0.0041(7)
C00Q 0.0598(8) 0.0855(10) 0.0993(11) 0.0126(8) -0.0189(7) -0.0035(7)
C00R 0.0660(8) 0.0736(9) 0.1234(14) 0.0282(9) 0.0100(8) 0.0110(7)

loop_
_atom_type_symbol
_atom_type_description
_atom_type_scat_dispersion_real
_atom_type_scat_dispersion_imag
_atom_type_scat_source
C C 0.0181 0.0091 'International Tables Vol C Tables 4.2.6.8 and 6.1.1.4'
H H 0.0000 0.0000 'International Tables Vol C Tables 4.2.6.8 and 6.1.1.4'
N N 0.0311 0.0180 'International Tables Vol C Tables 4.2.6.8 and 6.1.1.4'
O O 0.0492 0.0322 'International Tables Vol C Tables 4.2.6.8 and 6.1.1.4'

loop_
_geom_angle_atom_site_label_1
_geom_angle_atom_site_label_2
_geom_angle_atom_site_label_3
_geom_angle
C003 N001 C004 124.39(9)
C003 N001 C006 108.41(9)
C006 N001 C004 126.30(9)
N001 C003 C007 108.69(10)
C00B C003 N001 129.00(10)
C00B C003 C007 122.28(11)
C00C C004 N001 120.73(10)
C00D C004 N001 119.09(11)
C00D C004 C00C 120.18(11)
C009 C005 C00A 121.02(11)
C009 C005 C00K 118.59(13)
C00K C005 C00A 120.38(12)
N001 C006 C008 108.86(10)
C00E C006 N001 128.90(11)
C00E C006 C008 122.22(11)
C003 C007 C008 106.99(10)
C00I C007 C003 118.62(12)
C00I C007 C008 134.39(12)
C006 C008 C007 107.03(10)
C00G C008 C006 118.88(13)
C00G C008 C007 134.08(13)
C005 C009 H009 119.6
C00H C009 C005 120.76(12)
C00H C009 H009 119.6
O002 C00A C005 120.87(13)
O002 C00A C00C 119.60(13)
C005 C00A C00C 119.51(9)
C003 C00B H00B 121.3
C00F C00B C003 117.41(12)
C00F C00B H00B 121.3
C004 C00C C00A 123.31(11)
C004 C00C C00L 118.64(13)
C00L C00C C00A 118.04(12)
C004 C00D H00D 119.9
C00J C00D C004 120.14(13)
C00J C00D H00D 119.9
C006 C00E H00E 121.4
C00P C00E C006 117.18(14)
C00P C00E H00E 121.4
C00B C00F H00F 119.4
C00B C00F C00N 121.27(13)
C00N C00F H00F 119.4
C008 C00G H00G 120.4
C00Q C00G C008 119.13(14)
C00Q C00G H00G 120.4
C009 C00H H00H 120.1
C00O C00H C009 119.81(15)
C00O C00H H00H 120.1
C007 C00I H00I 120.3
C00N C00I C007 119.38(13)
C00N C00I H00I 120.3
C00D C00J H00J 120.0
C00M C00J C00D 119.99(14)
C00M C00J H00J 120.0
C005 C00K H00K 119.9
C00R C00K C005 120.16(14)
C00R C00K H00K 119.9
C00C C00L H00L 119.7
C00M C00L C00C 120.55(14)
C00M C00L H00L 119.7
C00J C00M C00L 120.48(13)
C00J C00M H00M 119.8
C00L C00M H00M 119.8
C00F C00N H00N 119.5
C00I C00N C00F 121.03(12)
C00I C00N H00N 119.5
C00H C00O H00O 119.8
C00R C00O C00H 120.43(15)
C00R C00O H00O 119.8
C00E C00P H00P 119.3
C00E C00P C00Q 121.44(14)
C00Q C00P H00P 119.3
C00G C00Q C00P 121.13(13)
C00G C00Q H00Q 119.4
C00P C00Q H00Q 119.4
C00K C00R H00R 119.9
C00O C00R C00K 120.26(14)
C00O C00R H00R 119.9

loop_
_geom_bond_atom_site_label_1
_geom_bond_atom_site_label_2
_geom_bond_distance
N001 C003 1.3950(14)
N001 C004 1.4222(14)
N001 C006 1.3955(14)
O002 C00A 1.2134(15)
C003 C007 1.4068(16)
C003 C00B 1.3845(16)
C004 C00C 1.3950(17)
C004 C00D 1.3883(17)
C005 C009 1.3835(16)
C005 C00A 1.4817(18)
C005 C00K 1.3930(18)
C006 C008 1.4023(17)
C006 C00E 1.3862(17)
C007 C008 1.4413(17)
C007 C00I 1.3944(18)
C008 C00G 1.3968(17)
C009 H009 0.9300
C009 C00H 1.3785(18)
C00A C00C 1.4991(19)
C00B H00B 0.9300
C00B C00F 1.3811(18)
C00C C00L 1.3975(18)
C00D H00D 0.9300
C00D C00J 1.3835(19)
C00E H00E 0.9300
C00E C00P 1.382(2)
C00F H00F 0.9300
C00F C00N 1.391(2)
C00G H00G 0.9300
C00G C00Q 1.368(2)
C00H H00H 0.9300
C00H C00O 1.370(2)
C00I H00I 0.9300
C00I C00N 1.371(2)
C00J H00J 0.9300
C00J C00M 1.373(2)
C00K H00K 0.9300
C00K C00R 1.378(2)
C00L H00L 0.9300
C00L C00M 1.378(2)
C00M H00M 0.9300
C00N H00N 0.9300
C00O H00O 0.9300
C00O C00R 1.367(2)
C00P H00P 0.9300
C00P C00Q 1.389(3)
C00Q H00Q 0.9300
C00R H00R 0.9300

loop_
_geom_torsion_atom_site_label_1
_geom_torsion_atom_site_label_2
_geom_torsion_atom_site_label_3
_geom_torsion_atom_site_label_4
_geom_torsion
N001 C003 C007 C008 1.22(12)
N001 C003 C007 C00I -177.74(11)
N001 C003 C00B C00F 177.56(12)
N001 C004 C00C C00A 0.65(17)
N001 C004 C00C C00L -179.01(10)
N001 C004 C00D C00J -179.80(11)
N001 C006 C008 C007 0.80(12)
N001 C006 C008 C00G -178.74(11)
N001 C006 C00E C00P 178.63(12)
O002 C00A C00C C004 -132.60(14)
O002 C00A C00C C00L 47.06(18)
C003 N001 C004 C00C -112.25(12)
C003 N001 C004 C00D 68.34(14)
C003 N001 C006 C008 -0.05(12)
C003 N001 C006 C00E -178.93(12)
C003 C007 C008 C006 -1.23(12)
C003 C007 C008 C00G 178.20(13)
C003 C007 C00I C00N -0.7(2)
C003 C00B C00F C00N 0.4(2)
C004 N001 C003 C007 168.93(10)
C004 N001 C003 C00B -9.43(18)
C004 N001 C006 C008 -169.48(10)
C004 N001 C006 C00E 11.65(18)
C004 C00C C00L C00M -1.46(19)
C004 C00D C00J C00M -0.9(2)
C005 C009 C00H C00O 0.3(2)
C005 C00A C00C C004 49.14(16)
C005 C00A C00C C00L -131.20(12)
C005 C00K C00R C00O 0.3(2)
C006 N001 C003 C007 -0.74(12)
C006 N001 C003 C00B -179.11(11)
C006 N001 C004 C00C 55.57(15)
C006 N001 C004 C00D -123.84(12)
C006 C008 C00G C00Q -0.46(19)
C006 C00E C00P C00Q 0.2(2)
C007 C003 C00B C00F -0.62(18)
C007 C008 C00G C00Q -179.84(13)
C007 C00I C00N C00F 0.5(2)
C008 C006 C00E C00P -0.12(19)
C008 C007 C00I C00N -179.30(14)
C008 C00G C00Q C00P 0.6(2)
C009 C005 C00A O002 -148.93(13)
C009 C005 C00A C00C 29.31(16)
C009 C005 C00K C00R -0.07(19)
C009 C00H C00O C00R -0.1(2)
C00A C005 C009 C00H 178.43(11)
C00A C005 C00K C00R -178.75(13)
C00A C00C C00L C00M 178.86(12)
C00B C003 C007 C008 179.72(10)
C00B C003 C007 C00I 0.76(18)
C00B C00F C00N C00I -0.4(2)
C00C C004 C00D C00J 0.79(17)
C00C C00L C00M C00J 1.4(2)
C00D C004 C00C C00A -179.95(10)
C00D C004 C00C C00L 0.39(17)
C00D C00J C00M C00L -0.2(2)
C00E C006 C008 C007 179.76(11)
C00E C006 C008 C00G 0.23(18)
C00E C00P C00Q C00G -0.5(3)
C00H C00O C00R C00K -0.2(2)
C00I C007 C008 C006 177.49(14)
C00I C007 C008 C00G -3.1(2)
C00K C005 C009 C00H -0.24(18)
C00K C005 C00A O002 29.71(19)
C00K C005 C00A C00C -152.04(12)
